data_7202883
loop_
_publ_author_name
'Cao, Xin-Yi'
'Zhang, Jian'
'Li, Zhao-Ji'
'Cheng, Jian-Kai'
'Yao, Yuan-Gen'

_publ_section_title
;
 Scorpion-shaped carboxylate ligand tailored molecular square, bilayer,
 self-threading and (3,6)-connected nets
;
_journal_issue 9
_journal_name_full CrystEngComm
_journal_page_first 806
_journal_paper_doi 10.1039/b704294a
_journal_volume 9
_journal_year 2007
_chemical_formula_sum 'C44 H34 N4 O17 Zn2'
_chemical_formula_weight 1021.49
_chemical_name_systematic
;
?
;
_space_group_IT_number 60
_symmetry_cell_setting orthorhombic
_symmetry_space_group_name_Hall '-P 2n 2ab'
_symmetry_space_group_name_H-M 'P b c n'
_atom_sites_solution_hydrogens geom
_atom_sites_solution_primary direct
_atom_sites_solution_secondary difmap
_audit_creation_method SHELXL-97
_cell_angle_alpha 90.00
_cell_angle_beta 90.00
_cell_angle_gamma 90.00
_cell_formula_units_Z 4
_cell_length_a 13.0204(10)
_cell_length_b 20.3203(14)
_cell_length_c 15.8814(11)
_cell_measurement_temperature 293(2)
_cell_measurement_theta_max 25.05
_cell_measurement_theta_min 2.85
_cell_volume 4201.9(5)
_computing_cell_refinement 'Siemens SMART & SAINT'
_computing_data_collection 'Siemens SMART'
_computing_data_reduction 'Siemens XPREP'
_computing_molecular_graphics 'Bruker SHELXTL'
_computing_publication_material 'Bruker SHELXTL'
_computing_structure_refinement 'Siemens SHELXTL'
_computing_structure_solution 'Siemens SHELXTL'
_diffrn_ambient_temperature 293(2)
_diffrn_measured_fraction_theta_full 0.981
_diffrn_measured_fraction_theta_max 0.981
_diffrn_measurement_device_type 'CCD area detector'
_diffrn_measurement_method 'phi and omega scans'
_diffrn_radiation_monochromator graphite
_diffrn_radiation_source 'fine-focus sealed tube'
_diffrn_radiation_type MoK\a
_diffrn_radiation_wavelength 0.71073
_diffrn_reflns_av_R_equivalents 0.0342
_diffrn_reflns_av_sigmaI/netI 0.0328
_diffrn_reflns_limit_h_max 13
_diffrn_reflns_limit_h_min -15
_diffrn_reflns_limit_k_max 23
_diffrn_reflns_limit_k_min -18
_diffrn_reflns_limit_l_max 8
_diffrn_reflns_limit_l_min -18
_diffrn_reflns_number 9693
_diffrn_reflns_theta_full 25.05
_diffrn_reflns_theta_max 25.05
_diffrn_reflns_theta_min 2.85
_diffrn_standards_decay_% 0
_diffrn_standards_interval_count 0
_diffrn_standards_interval_time .
_diffrn_standards_number 0
_exptl_absorpt_coefficient_mu 1.226
_exptl_absorpt_correction_T_max 1.0000
_exptl_absorpt_correction_T_min .6921
_exptl_absorpt_correction_type empirical
_exptl_absorpt_process_details 'SADABS (Sheldrick, 1996)'
_exptl_crystal_colour Yellow
_exptl_crystal_density_diffrn 1.615
_exptl_crystal_density_method 'not measured'
_exptl_crystal_description Prism
_exptl_crystal_F_000 2088
_exptl_crystal_size_max 0.600
_exptl_crystal_size_mid 0.400
_exptl_crystal_size_min 0.300
_refine_diff_density_max 3.574
_refine_diff_density_min -1.116
_refine_diff_density_rms 0.147
_refine_ls_extinction_expression Fc^*^=kFc[1+0.001xFc^2^\l^3^/sin(2\q)]^-1/4^
_refine_ls_extinction_method SHELXL
_refine_ls_goodness_of_fit_ref 1.099
_refine_ls_hydrogen_treatment mixed
_refine_ls_matrix_type full
_refine_ls_number_parameters 308
_refine_ls_number_reflns 3669
_refine_ls_number_restraints 0
_refine_ls_restrained_S_all 1.099
_refine_ls_R_factor_gt 0.0894
_refine_ls_shift/su_max 0.008
_refine_ls_shift/su_mean 0.002
_refine_ls_structure_factor_coef Fsqd
_refine_ls_weighting_details 'calc w=1/[\s^2^(Fo^2^)+(0.1797P)^2^+6.7601P] where P=(Fo^2^+2Fc^2^)/3'
_refine_ls_weighting_scheme calc
_refine_ls_wR_factor_gt 0.2378
_refine_ls_wR_factor_ref 0.2753
_reflns_number_gt 2669
_reflns_number_total 3669
_reflns_threshold_expression >2sigma(I)
_cod_data_source_file b704294a.txt
_cod_data_source_block complex_1
_cod_depositor_comments
;
The following automatic conversions were performed:
'_symmetry_cell_setting' value 'Orthorhombic' changed to 'orthorhombic'
according to '/home/saulius/struct/CIF-dictionaries/cif_core.dic'
dictionary named 'cif_core.dic' version 2.4.1 from 2010-06-29.

Automatic conversion script
Id: cif_fix_enum 1527 2010-12-29 10:47:43Z saulius 
;
_cod_original_sg_symbol_H-M Pbcn
_cod_database_code 7202883
_refine_ls_r_factor_ref 0.1108

loop_
_symmetry_equiv_pos_as_xyz
'x, y, z'
'-x+1/2, -y+1/2, z+1/2'
'x+1/2, -y+1/2, -z'
'-x, y, -z+1/2'
'-x, -y, -z'
'x-1/2, y-1/2, -z-1/2'
'-x-1/2, y-1/2, z'
'x, -y, z-1/2'

loop_
_atom_site_label
_atom_site_type_symbol
_atom_site_fract_x
_atom_site_fract_y
_atom_site_fract_z
_atom_site_U_iso_or_equiv
_atom_site_adp_type
_atom_site_occupancy
_atom_site_symmetry_multiplicity
_atom_site_calc_flag
_atom_site_refinement_flags
_atom_site_disorder_assembly
_atom_site_disorder_group
Zn1 Zn -0.21591(5) -0.07216(3) 0.52218(4) 0.0430(4) Uani 1 1 d . . .
O1W O 0.0000 -0.1732(3) 0.2500 0.0557(15) Uani 1 2 d S . .
O2 O -0.0737(3) -0.1984(2) 0.5765(4) 0.0680(14) Uani 1 1 d . . .
O2W O -0.2452(3) -0.1747(2) 0.4943(3) 0.0578(12) Uani 1 1 d . . .
H1 H -0.1993 -0.1975 0.5142 0.069 Uiso 1 1 d R . .
H2 H -0.2719 -0.1713 0.4583 0.069 Uiso 1 1 d R . .
O3 O -0.0907(3) -0.0894(2) 0.5873(3) 0.0494(10) Uani 1 1 d . . .
O4 O 0.2532(4) -0.3002(2) 0.6888(4) 0.0671(13) Uani 1 1 d . . .
O5 O 0.3564(3) -0.2360(2) 0.7626(3) 0.0686(14) Uani 1 1 d . . .
H5OA H 0.412(7) -0.278(4) 0.759(7) 0.12(3) Uiso 1 1 d . . .
O6 O 0.0739(3) 0.0986(2) 0.6278(3) 0.0548(11) Uani 1 1 d . . .
O7 O 0.2197(3) 0.0478(2) 0.5975(3) 0.0517(11) Uani 1 1 d . . .
O9 O 0.2205(3) -0.01370(19) 0.7510(3) 0.0442(10) Uani 1 1 d . . .
N1 N -0.2190(3) 0.0318(3) 0.5539(3) 0.0464(12) Uani 1 1 d . . .
N2 N -0.3624(4) -0.0618(3) 0.5718(3) 0.0480(12) Uani 1 1 d . . .
C1 C -0.1471(5) 0.0771(3) 0.5438(5) 0.0547(16) Uani 1 1 d . . .
H1A H -0.0824 0.0637 0.5259 0.066 Uiso 1 1 calc R . .
C2 C -0.1633(6) 0.1441(3) 0.5586(5) 0.0626(18) Uani 1 1 d . . .
H2A H -0.1108 0.1745 0.5502 0.075 Uiso 1 1 calc R . .
C3 C -0.2589(6) 0.1643(4) 0.5860(5) 0.0670(19) Uani 1 1 d . . .
H3A H -0.2714 0.2085 0.5969 0.080 Uiso 1 1 calc R . .
C4 C -0.3376(5) 0.1173(3) 0.5975(4) 0.0545(16) Uani 1 1 d . . .
C5 C -0.4387(6) 0.1333(4) 0.6260(5) 0.074(2) Uani 1 1 d . . .
H5A H -0.4549 0.1769 0.6379 0.089 Uiso 1 1 calc R . .
C6 C -0.5102(5) 0.0871(4) 0.6356(5) 0.0663(19) Uani 1 1 d . . .
H6A H -0.5758 0.0993 0.6529 0.080 Uiso 1 1 calc R . .
C7 C -0.4887(5) 0.0192(4) 0.6202(4) 0.0584(17) Uani 1 1 d . . .
C8 C -0.5597(6) -0.0321(4) 0.6285(5) 0.069(2) Uani 1 1 d . . .
H8A H -0.6260 -0.0228 0.6468 0.083 Uiso 1 1 calc R . .
C9 C -0.5332(5) -0.0950(4) 0.6104(5) 0.072(2) Uani 1 1 d . . .
H9A H -0.5807 -0.1289 0.6160 0.086 Uiso 1 1 calc R . .
C10 C -0.4336(5) -0.1080(4) 0.5833(4) 0.0585(16) Uani 1 1 d . . .
H10A H -0.4157 -0.1515 0.5726 0.070 Uiso 1 1 calc R . .
C11 C -0.3129(5) 0.0514(3) 0.5804(4) 0.0461(13) Uani 1 1 d . . .
C12 C -0.3900(4) 0.0011(3) 0.5907(4) 0.0463(14) Uani 1 1 d . . .
C13 C 0.0557(4) -0.1380(3) 0.6476(4) 0.0439(13) Uani 1 1 d . . .
C14 C 0.1159(5) -0.1937(3) 0.6613(4) 0.0480(14) Uani 1 1 d . . .
H14A H 0.0948 -0.2345 0.6413 0.058 Uiso 1 1 calc R . .
C15 C 0.2080(4) -0.1877(3) 0.7052(4) 0.0449(13) Uani 1 1 d . . .
C16 C 0.2382(4) -0.1272(3) 0.7346(4) 0.0419(13) Uani 1 1 d . . .
H16A H 0.2990 -0.1237 0.7650 0.050 Uiso 1 1 calc R . .
C17 C 0.1803(5) -0.0714(3) 0.7200(4) 0.0421(13) Uani 1 1 d . . .
C18 C 0.0881(4) -0.0768(3) 0.6766(4) 0.0416(13) Uani 1 1 d . . .
H18A H 0.0481 -0.0397 0.6670 0.050 Uiso 1 1 calc R . .
C19 C -0.0441(4) -0.1431(3) 0.5997(4) 0.0494(14) Uani 1 1 d . . .
C20 C 0.2725(5) -0.2472(3) 0.7184(4) 0.0496(15) Uani 1 1 d . . .
C21 C 0.1606(5) 0.0439(3) 0.7395(4) 0.0465(13) Uani 1 1 d . . .
H21A H 0.1918 0.0796 0.7711 0.056 Uiso 1 1 calc R . .
H21B H 0.0927 0.0363 0.7628 0.056 Uiso 1 1 calc R . .
C22 C 0.1490(4) 0.0655(3) 0.6477(4) 0.0425(13) Uani 1 1 d . . .

loop_
_atom_site_aniso_label
_atom_site_aniso_U_11
_atom_site_aniso_U_22
_atom_site_aniso_U_33
_atom_site_aniso_U_23
_atom_site_aniso_U_13
_atom_site_aniso_U_12
Zn1 0.0394(5) 0.0452(6) 0.0443(6) 0.0023(3) 0.0002(3) 0.0027(3)
O1W 0.044(3) 0.045(3) 0.078(4) 0.000 0.010(3) 0.000
O2 0.065(3) 0.038(2) 0.101(4) -0.002(2) -0.036(3) -0.001(2)
O2W 0.056(3) 0.051(3) 0.067(3) 0.003(2) -0.015(2) -0.001(2)
O3 0.052(2) 0.045(2) 0.052(2) -0.003(2) -0.0106(19) 0.0064(19)
O4 0.071(3) 0.048(3) 0.083(4) -0.007(3) -0.013(3) 0.009(2)
O5 0.061(3) 0.054(3) 0.091(4) -0.007(3) -0.023(3) 0.012(2)
O6 0.043(2) 0.069(3) 0.053(2) 0.000(2) 0.0011(19) 0.008(2)
O7 0.044(2) 0.060(3) 0.051(3) -0.008(2) 0.0060(18) 0.0068(18)
O9 0.050(2) 0.037(2) 0.046(2) -0.0040(19) -0.0084(17) 0.0012(16)
N1 0.044(3) 0.048(3) 0.047(3) 0.001(2) 0.000(2) 0.002(2)
N2 0.042(2) 0.053(3) 0.049(3) 0.004(2) 0.003(2) 0.001(2)
C1 0.051(4) 0.056(4) 0.056(4) 0.000(3) -0.005(3) -0.003(3)
C2 0.074(4) 0.050(4) 0.064(4) 0.005(3) -0.005(4) -0.008(3)
C3 0.088(5) 0.057(4) 0.056(4) 0.003(4) -0.013(4) 0.010(4)
C4 0.058(4) 0.056(4) 0.050(4) -0.004(3) -0.006(3) 0.012(3)
C5 0.076(5) 0.062(5) 0.084(5) -0.014(4) -0.010(4) 0.034(4)
C6 0.048(4) 0.081(5) 0.070(5) -0.009(4) 0.004(3) 0.020(4)
C7 0.050(3) 0.074(4) 0.051(4) -0.001(3) 0.003(3) 0.013(3)
C8 0.050(4) 0.082(5) 0.076(5) 0.005(4) 0.004(3) 0.003(3)
C9 0.052(4) 0.083(6) 0.080(5) 0.010(4) 0.009(4) -0.008(4)
C10 0.058(4) 0.058(4) 0.059(4) 0.013(3) 0.003(3) -0.008(3)
C11 0.054(3) 0.044(3) 0.040(3) 0.001(3) -0.007(3) 0.009(3)
C12 0.039(3) 0.057(4) 0.043(3) 0.000(3) -0.007(2) 0.001(3)
C13 0.040(3) 0.042(3) 0.050(3) 0.000(3) -0.001(2) 0.003(2)
C14 0.055(3) 0.037(3) 0.052(4) 0.000(3) -0.008(3) 0.006(3)
C15 0.046(3) 0.038(3) 0.050(3) -0.001(3) 0.001(2) 0.005(2)
C16 0.041(3) 0.041(3) 0.043(3) 0.001(2) -0.005(2) 0.006(2)
C17 0.050(3) 0.042(3) 0.034(3) -0.002(2) 0.001(2) -0.004(2)
C18 0.046(3) 0.035(3) 0.044(3) 0.004(2) 0.002(3) 0.006(2)
C19 0.043(3) 0.053(4) 0.051(3) -0.003(3) -0.002(3) -0.005(3)
C20 0.064(4) 0.038(4) 0.047(3) 0.000(3) -0.002(3) 0.005(3)
C21 0.049(3) 0.042(3) 0.048(3) -0.002(3) 0.000(3) 0.002(3)
C22 0.044(3) 0.038(3) 0.045(3) -0.002(2) -0.001(3) -0.001(2)

loop_
_atom_type_symbol
_atom_type_description
_atom_type_scat_dispersion_real
_atom_type_scat_dispersion_imag
_atom_type_scat_source
C C 0.0033 0.0016 'International Tables Vol C Tables 4.2.6.8 and 6.1.1.4'
H H 0.0000 0.0000 'International Tables Vol C Tables 4.2.6.8 and 6.1.1.4'
N N 0.0061 0.0033 'International Tables Vol C Tables 4.2.6.8 and 6.1.1.4'
O O 0.0106 0.0060 'International Tables Vol C Tables 4.2.6.8 and 6.1.1.4'
Zn Zn 0.2839 1.4301 'International Tables Vol C Tables 4.2.6.8 and 6.1.1.4'

loop_
_geom_angle_atom_site_label_1
_geom_angle_atom_site_label_2
_geom_angle_atom_site_label_3
_geom_angle
_geom_angle_site_symmetry_1
_geom_angle_site_symmetry_3
_geom_angle_publ_flag
O3 Zn1 O7 125.12(17) . 5_556 ?
O3 Zn1 N2 125.6(2) . . ?
O7 Zn1 N2 108.61(18) 5_556 . ?
O3 Zn1 O2W 94.71(17) . . ?
O7 Zn1 O2W 92.3(2) 5_556 . ?
N2 Zn1 O2W 90.8(2) . . ?
O3 Zn1 N1 93.82(18) . . ?
O7 Zn1 N1 88.8(2) 5_556 . ?
N2 Zn1 N1 78.25(19) . . ?
O2W Zn1 N1 168.71(17) . . ?
Zn1 O2W H1 109.7 . . ?
Zn1 O2W H2 99.7 . . ?
H1 O2W H2 139.5 . . ?
C19 O3 Zn1 129.4(4) . . ?
C20 O5 H5OA 112(5) . . ?
C22 O7 Zn1 121.2(4) . 5_556 ?
C17 O9 C21 116.7(4) . . ?
C1 N1 C11 118.2(6) . . ?
C1 N1 Zn1 129.5(4) . . ?
C11 N1 Zn1 112.0(4) . . ?
C10 N2 C12 116.7(5) . . ?
C10 N2 Zn1 128.3(5) . . ?
C12 N2 Zn1 114.9(4) . . ?
N1 C1 C2 123.4(6) . . ?
N1 C1 H1A 118.3 . . ?
C2 C1 H1A 118.3 . . ?
C3 C2 C1 118.6(7) . . ?
C3 C2 H2A 120.7 . . ?
C1 C2 H2A 120.7 . . ?
C2 C3 C4 119.6(7) . . ?
C2 C3 H3A 120.2 . . ?
C4 C3 H3A 120.2 . . ?
C11 C4 C3 117.0(6) . . ?
C11 C4 C5 119.3(7) . . ?
C3 C4 C5 123.7(7) . . ?
C6 C5 C4 121.3(7) . . ?
C6 C5 H5A 119.3 . . ?
C4 C5 H5A 119.3 . . ?
C5 C6 C7 121.6(6) . . ?
C5 C6 H6A 119.2 . . ?
C7 C6 H6A 119.2 . . ?
C8 C7 C12 115.9(7) . . ?
C8 C7 C6 125.0(6) . . ?
C12 C7 C6 119.1(7) . . ?
C9 C8 C7 121.0(7) . . ?
C9 C8 H8A 119.5 . . ?
C7 C8 H8A 119.5 . . ?
C8 C9 C10 118.8(7) . . ?
C8 C9 H9A 120.6 . . ?
C10 C9 H9A 120.6 . . ?
N2 C10 C9 123.8(7) . . ?
N2 C10 H10A 118.1 . . ?
C9 C10 H10A 118.1 . . ?
N1 C11 C4 123.3(6) . . ?
N1 C11 C12 117.0(5) . . ?
C4 C11 C12 119.7(6) . . ?
N2 C12 C7 123.8(6) . . ?
N2 C12 C11 117.3(5) . . ?
C7 C12 C11 118.9(6) . . ?
C18 C13 C14 120.2(5) . . ?
C18 C13 C19 119.3(5) . . ?
C14 C13 C19 120.5(5) . . ?
C15 C14 C13 119.4(5) . . ?
C15 C14 H14A 120.3 . . ?
C13 C14 H14A 120.3 . . ?
C16 C15 C14 119.7(5) . . ?
C16 C15 C20 121.2(5) . . ?
C14 C15 C20 119.0(5) . . ?
C15 C16 C17 121.4(5) . . ?
C15 C16 H16A 119.3 . . ?
C17 C16 H16A 119.3 . . ?
O9 C17 C16 115.6(5) . . ?
O9 C17 C18 125.0(5) . . ?
C16 C17 C18 119.4(5) . . ?
C17 C18 C13 119.9(5) . . ?
C17 C18 H18A 120.1 . . ?
C13 C18 H18A 120.1 . . ?
O2 C19 O3 125.8(5) . . ?
O2 C19 C13 118.6(5) . . ?
O3 C19 C13 115.6(5) . . ?
O4 C20 O5 122.4(6) . . ?
O4 C20 C15 123.7(6) . . ?
O5 C20 C15 113.8(5) . . ?
O9 C21 C22 114.4(5) . . ?
O9 C21 H21A 108.7 . . ?
C22 C21 H21A 108.7 . . ?
O9 C21 H21B 108.7 . . ?
C22 C21 H21B 108.7 . . ?
H21A C21 H21B 107.6 . . ?
O6 C22 O7 124.9(6) . . ?
O6 C22 C21 118.7(5) . . ?
O7 C22 C21 116.4(5) . . ?

loop_
_geom_bond_atom_site_label_1
_geom_bond_atom_site_label_2
_geom_bond_distance
_geom_bond_site_symmetry_2
_geom_bond_publ_flag
Zn1 O3 1.962(4) . ?
Zn1 O7 1.966(5) 5_556 ?
Zn1 N2 2.075(5) . ?
Zn1 O2W 2.163(4) . ?
Zn1 N1 2.172(5) . ?
O2 C19 1.244(7) . ?
O2W H1 0.8201 . ?
O2W H2 0.6727 . ?
O3 C19 1.264(7) . ?
O4 C20 1.202(7) . ?
O5 C20 1.318(7) . ?
O5 H5OA 1.12(9) . ?
O6 C22 1.228(7) . ?
O7 C22 1.269(7) . ?
O7 Zn1 1.966(5) 5_556 ?
O9 C17 1.375(7) . ?
O9 C21 1.419(7) . ?
N1 C1 1.324(8) . ?
N1 C11 1.354(8) . ?
N2 C10 1.332(8) . ?
N2 C12 1.360(8) . ?
C1 C2 1.397(9) . ?
C1 H1A 0.9300 . ?
C2 C3 1.381(11) . ?
C2 H2A 0.9300 . ?
C3 C4 1.412(10) . ?
C3 H3A 0.9300 . ?
C4 C11 1.403(9) . ?
C4 C5 1.429(10) . ?
C5 C6 1.332(11) . ?
C5 H5A 0.9300 . ?
C6 C7 1.428(10) . ?
C6 H6A 0.9300 . ?
C7 C8 1.399(10) . ?
C7 C12 1.417(9) . ?
C8 C9 1.355(11) . ?
C8 H8A 0.9300 . ?
C9 C10 1.391(10) . ?
C9 H9A 0.9300 . ?
C10 H10A 0.9300 . ?
C11 C12 1.442(9) . ?
C13 C18 1.391(7) . ?
C13 C14 1.394(8) . ?
C13 C19 1.509(8) . ?
C14 C15 1.392(8) . ?
C14 H14A 0.9300 . ?
C15 C16 1.372(8) . ?
C15 C20 1.488(8) . ?
C16 C17 1.380(8) . ?
C16 H16A 0.9300 . ?
C17 C18 1.389(8) . ?
C18 H18A 0.9300 . ?
C21 C22 1.531(8) . ?
C21 H21A 0.9700 . ?
C21 H21B 0.9700 . ?

loop_
_geom_hbond_atom_site_label_D
_geom_hbond_atom_site_label_H
_geom_hbond_atom_site_label_A
_geom_hbond_distance_DH
_geom_hbond_distance_HA
_geom_hbond_distance_DA
_geom_hbond_angle_DHA
_geom_hbond_site_symmetry_A
O2W H2 O4 0.67 2.43 2.953(8) 136.5 3_446
O5 H5OA O1W 1.12(9) 1.52(9) 2.635(6) 171(8) 2_545
